data_1564857
loop_
_publ_author_name
'Zhang, Cai-Xia'
'Fang, Duo-Wen'
'Wang, Jun-Ling'
'Jia, Ai-Quan'
'Zhang, Qian-Feng'

_publ_section_title
;
 Syntheses, characterizations, and reactivities of new
 1,4,7-trimethyl-l,4,7-triazacyclononane (Me3tacn) molybdenum and tungsten
 complexes
;
_journal_name_full 'Inorganica Chimica Acta'
_journal_page_first 119599
_journal_paper_doi 10.1016/j.ica.2020.119599
_journal_volume 507
_journal_year 2020
_chemical_formula_sum 'C12 H21 F6 I N3 O3 P W'
_chemical_formula_weight 711.04
_space_group_crystal_system orthorhombic
_space_group_IT_number 31
_space_group_name_Hall 'P 2ac -2'
_space_group_name_H-M_alt 'P m n 21'
_atom_sites_solution_hydrogens geom
_audit_creation_method SHELXL-2014/7
_cell_angle_alpha 90
_cell_angle_beta 90
_cell_angle_gamma 90
_cell_formula_units_Z 2
_cell_length_a 9.0072(19)
_cell_length_b 8.8123(18)
_cell_length_c 12.495(3)
_cell_measurement_reflns_used 3700
_cell_measurement_temperature 296(2)
_cell_measurement_theta_max 27.58
_cell_measurement_theta_min 2.79
_cell_volume 991.8(4)
_computing_cell_refinement 'Bruker SAINT'
_computing_data_collection 'Bruker APEX2'
_computing_data_reduction 'Bruker SAINT'
_computing_molecular_graphics 'Bruker SHELXTL'
_computing_publication_material 'Bruker SHELXTL'
_computing_structure_refinement 'SHELXL-2014/7 (Sheldrick, 2014)'
_computing_structure_solution 'SHELXS-97 (Sheldrick 2008)'
_diffrn_ambient_temperature 296(2)
_diffrn_measured_fraction_theta_full 0.817
_diffrn_measured_fraction_theta_max 0.816
_diffrn_measurement_device_type 'Bruker APEX-II CCD'
_diffrn_measurement_method '\f and \w scans'
_diffrn_radiation_type MoK\a
_diffrn_radiation_wavelength 0.71073
_diffrn_reflns_av_R_equivalents 0.1611
_diffrn_reflns_av_unetI/netI 0.0908
_diffrn_reflns_Laue_measured_fraction_full 0.817
_diffrn_reflns_Laue_measured_fraction_max 0.816
_diffrn_reflns_limit_h_max 10
_diffrn_reflns_limit_h_min -7
_diffrn_reflns_limit_k_max 7
_diffrn_reflns_limit_k_min -7
_diffrn_reflns_limit_l_max 14
_diffrn_reflns_limit_l_min -9
_diffrn_reflns_number 2282
_diffrn_reflns_point_group_measured_fraction_full 0.823
_diffrn_reflns_point_group_measured_fraction_max 0.822
_diffrn_reflns_theta_full 24.983
_diffrn_reflns_theta_max 24.983
_diffrn_reflns_theta_min 2.788
_exptl_absorpt_coefficient_mu 7.533
_exptl_absorpt_correction_type multi-scan
_exptl_absorpt_process_details sadabs
_exptl_crystal_colour orange
_exptl_crystal_density_diffrn 2.381
_exptl_crystal_description block
_exptl_crystal_F_000 668
_exptl_crystal_size_max 0.24
_exptl_crystal_size_mid 0.19
_exptl_crystal_size_min 0.16
_exptl_transmission_factor_max 0.300
_exptl_transmission_factor_min 0.196
_refine_diff_density_max 2.930
_refine_diff_density_min -1.878
_refine_diff_density_rms 0.258
_refine_ls_abs_structure_details
; 
 Refined as an inversion twin. 
;
_refine_ls_abs_structure_Flack 0.06(5)
_refine_ls_extinction_coef .
_refine_ls_extinction_method none
_refine_ls_goodness_of_fit_ref 0.901
_refine_ls_hydrogen_treatment constr
_refine_ls_matrix_type full
_refine_ls_number_parameters 138
_refine_ls_number_reflns 1095
_refine_ls_number_restraints 212
_refine_ls_restrained_S_all 0.867
_refine_ls_R_factor_all 0.0493
_refine_ls_R_factor_gt 0.0455
_refine_ls_shift/su_max 0.005
_refine_ls_shift/su_mean 0.000
_refine_ls_structure_factor_coef Fsqd
_refine_ls_weighting_details 'w=1/[\s^2^(Fo^2^)+(0.0725P)^2^+6.0000P] where P=(Fo^2^+2Fc^2^)/3'
_refine_ls_weighting_scheme calc
_refine_ls_wR_factor_gt 0.1051
_refine_ls_wR_factor_ref 0.1078
_reflns_Friedel_coverage 0.920
_reflns_Friedel_fraction_full 0.830
_reflns_Friedel_fraction_max 0.829
_reflns_number_gt 991
_reflns_number_total 1095
_reflns_threshold_expression 'I > 2\s(I)'
_cod_data_source_file 2a.cif
_cod_data_source_block PN
_cod_database_code 1564857
_shelx_shelxl_version_number 2014/7
_shelx_space_group_comment
; 
The symmetry employed for this shelxl refinement is uniquely defined 
by the following loop, which should always be used as a source of 
symmetry information in preference to the above space-group names. 
They are only intended as comments. 
;

loop_
_space_group_symop_operation_xyz
'x, y, z'
'-x+1/2, -y, z+1/2'
'-x, y, z'
'x+1/2, -y, z+1/2'

loop_
_atom_site_label
_atom_site_type_symbol
_atom_site_fract_x
_atom_site_fract_y
_atom_site_fract_z
_atom_site_U_iso_or_equiv
_atom_site_adp_type
_atom_site_occupancy
_atom_site_site_symmetry_order
_atom_site_calc_flag
_atom_site_refinement_flags_posn
_atom_site_refinement_flags_adp
_atom_site_refinement_flags_occupancy
_atom_site_disorder_assembly
_atom_site_disorder_group
W1 W 0.0000 0.24697(10) -0.0092(2) 0.0252(3) Uani 1 2 d S TU P . .
I1 I 0.0000 0.5386(3) -0.11251(18) 0.0524(6) Uani 1 2 d S TU P . .
O1 O 0.0000 -0.038(3) -0.1653(19) 0.054(5) Uani 1 2 d S TU P . .
O2 O 0.281(2) 0.2440(15) -0.152(2) 0.066(5) Uani 1 1 d . U . . .
N1 N 0.1577(15) 0.344(2) 0.1178(14) 0.042(3) Uani 1 1 d . U . . .
N3 N 0.0000 0.066(3) 0.118(2) 0.037(4) Uani 1 2 d S TU P . .
C1 C 0.071(3) 0.457(4) 0.184(2) 0.065(4) Uani 1 1 d . U . . .
H1A H 0.1025 0.4452 0.2578 0.078 Uiso 1 1 calc R U . . .
H1AB H 0.1025 0.5578 0.1618 0.078 Uiso 1 1 calc R U . . .
C3 C 0.222(3) 0.220(3) 0.185(3) 0.064(4) Uani 1 1 d . U . . .
H3A H 0.3223 0.2003 0.1605 0.076 Uiso 1 1 calc R U . . .
H3AB H 0.2280 0.2556 0.2582 0.076 Uiso 1 1 calc R U . . .
C4 C -0.141(3) 0.081(3) 0.184(2) 0.063(5) Uani 1 1 d . U . . .
H4A H -0.2091 0.0022 0.1595 0.075 Uiso 1 1 calc R U . . .
H4AB H -0.1161 0.0568 0.2573 0.075 Uiso 1 1 calc R U . . .
C7 C 0.293(3) 0.423(3) 0.076(2) 0.069(5) Uani 1 1 d . U . . .
H7A H 0.3343 0.3648 0.0183 0.104 Uiso 1 1 calc R U . . .
H7B H 0.3645 0.4324 0.1322 0.104 Uiso 1 1 calc R U . . .
H7C H 0.2655 0.5218 0.0504 0.104 Uiso 1 1 calc R U . . .
C10 C 0.0000 0.074(4) -0.103(3) 0.046(4) Uani 1 2 d S TU P . .
C9 C 0.0000 -0.102(4) 0.082(3) 0.062(5) Uani 1 2 d S TU P . .
C11 C 0.173(3) 0.2422(18) -0.105(2) 0.048(3) Uani 1 1 d . U . . .
P1 P 0.0000 0.1516(11) 0.5292(7) 0.045(2) Uani 1 2 d S TU P . .
F1 F 0.1253(19) 0.219(2) 0.607(2) 0.095(5) Uani 1 1 d . U . . .
F3 F 0.1228(18) 0.086(2) 0.4541(17) 0.105(5) Uani 1 1 d . U . . .
F4 F 0.0000 0.302(3) 0.465(2) 0.087(7) Uani 1 2 d S TU P . .
F6 F 0.0000 0.003(3) 0.593(3) 0.094(7) Uani 1 2 d S TU P . .

loop_
_atom_site_aniso_label
_atom_site_aniso_U_11
_atom_site_aniso_U_22
_atom_site_aniso_U_33
_atom_site_aniso_U_23
_atom_site_aniso_U_13
_atom_site_aniso_U_12
W1 0.0345(4) 0.0253(7) 0.0157(4) -0.0009(4) 0.000 0.000
I1 0.0883(11) 0.0325(14) 0.0365(9) 0.0095(12) 0.000 0.000
O1 0.101(10) 0.038(10) 0.023(9) -0.010(7) 0.000 0.000
O2 0.074(8) 0.061(11) 0.064(10) 0.003(7) 0.024(7) 0.000(6)
N1 0.041(6) 0.047(10) 0.037(7) 0.004(6) -0.013(6) -0.011(6)
N3 0.063(10) 0.014(9) 0.033(9) 0.002(7) 0.000 0.000
C1 0.082(9) 0.054(11) 0.058(9) -0.019(8) -0.010(8) -0.007(8)
C3 0.079(7) 0.055(8) 0.057(7) 0.004(6) -0.017(6) -0.002(6)
C4 0.079(9) 0.048(11) 0.062(9) 0.013(8) 0.013(7) -0.001(8)
C7 0.071(8) 0.076(11) 0.061(10) -0.003(9) -0.006(8) -0.029(8)
C10 0.076(8) 0.029(7) 0.032(8) -0.003(7) 0.000 0.000
C9 0.107(12) 0.027(8) 0.052(11) -0.001(9) 0.000 0.000
C11 0.068(7) 0.040(8) 0.035(7) 0.000(7) 0.003(6) -0.002(5)
P1 0.050(3) 0.049(6) 0.035(4) 0.006(4) 0.000 0.000
F1 0.085(10) 0.124(13) 0.075(11) 0.005(10) -0.029(9) -0.025(9)
F3 0.103(10) 0.119(13) 0.094(11) 0.003(10) 0.041(9) 0.023(9)
F4 0.111(14) 0.080(12) 0.069(18) 0.040(14) 0.000 0.000
F6 0.112(16) 0.077(13) 0.094(19) 0.040(14) 0.000 0.000

loop_
_atom_type_symbol
_atom_type_description
_atom_type_scat_dispersion_real
_atom_type_scat_dispersion_imag
_atom_type_scat_source
C C 0.0033 0.0016 'International Tables Vol C Tables 4.2.6.8 and 6.1.1.4'
H H 0.0000 0.0000 'International Tables Vol C Tables 4.2.6.8 and 6.1.1.4'
F F 0.0171 0.0103 'International Tables Vol C Tables 4.2.6.8 and 6.1.1.4'
I I -0.4742 1.8119 'International Tables Vol C Tables 4.2.6.8 and 6.1.1.4'
N N 0.0061 0.0033 'International Tables Vol C Tables 4.2.6.8 and 6.1.1.4'
O O 0.0106 0.0060 'International Tables Vol C Tables 4.2.6.8 and 6.1.1.4'
P P 0.1023 0.0942 'International Tables Vol C Tables 4.2.6.8 and 6.1.1.4'
W W -0.8490 6.8722 'International Tables Vol C Tables 4.2.6.8 and 6.1.1.4'

loop_
_geom_angle_atom_site_label_1
_geom_angle_atom_site_label_2
_geom_angle_atom_site_label_3
_geom_angle
_geom_angle_site_symmetry_1
_geom_angle_site_symmetry_3
C10 W1 C11 67.2(8) . .
C10 W1 C11 67.2(8) . 3
C11 W1 C11 104.9(16) . 3
C10 W1 N3 82.3(12) . .
C11 W1 N3 114.5(7) . .
C11 W1 N3 114.5(7) 3 .
C10 W1 N1 135.7(7) . 3
C11 W1 N1 156.9(7) . 3
C11 W1 N1 86.5(8) 3 3
N3 W1 N1 77.0(7) . 3
C10 W1 N1 135.7(7) . .
C11 W1 N1 86.5(8) . .
C11 W1 N1 156.9(7) 3 .
N3 W1 N1 77.0(7) . .
N1 W1 N1 76.5(8) 3 .
C10 W1 I1 115.9(11) . .
C11 W1 I1 75.3(5) . .
C11 W1 I1 75.3(5) 3 .
N3 W1 I1 161.8(6) . .
N1 W1 I1 88.7(5) 3 .
N1 W1 I1 88.7(5) . .
C7 N1 C3 102.8(18) . .
C7 N1 C1 107.6(19) . .
C3 N1 C1 112(2) . .
C7 N1 W1 115.8(14) . .
C3 N1 W1 110.9(14) . .
C1 N1 W1 107.7(11) . .
C9 N3 C4 103.8(17) . 3
C9 N3 C4 103.8(17) . .
C4 N3 C4 114(3) 3 .
C9 N3 W1 118(2) . .
C4 N3 W1 108.8(14) 3 .
C4 N3 W1 108.8(14) . .
C1 C1 N1 121.0(11) 3 .
C1 C1 H1A 107.1 3 .
N1 C1 H1A 107.1 . .
C1 C1 H1AB 107.1 3 .
N1 C1 H1AB 107.1 . .
H1A C1 H1AB 106.8 . .
C4 C3 N1 115(2) 3 .
C4 C3 H3A 108.4 3 .
N1 C3 H3A 108.4 . .
C4 C3 H3AB 108.4 3 .
N1 C3 H3AB 108.4 . .
H3A C3 H3AB 107.5 . .
C3 C4 N3 120(2) 3 .
C3 C4 H4A 107.3 3 .
N3 C4 H4A 107.3 . .
C3 C4 H4AB 107.3 3 .
N3 C4 H4AB 107.3 . .
H4A C4 H4AB 106.9 . .
N1 C7 H7A 109.5 . .
N1 C7 H7B 109.5 . .
H7A C7 H7B 109.5 . .
N1 C7 H7C 109.5 . .
H7A C7 H7C 109.5 . .
H7B C7 H7C 109.5 . .
O1 C10 W1 179(3) . .
O2 C11 W1 173(2) . .
F6 P1 F4 180(2) . .
F6 P1 F3 89.9(14) . 3
F4 P1 F3 90.1(12) . 3
F6 P1 F3 89.9(14) . .
F4 P1 F3 90.1(12) . .
F3 P1 F3 90.3(16) 3 .
F6 P1 F1 90.0(13) . .
F4 P1 F1 90.1(13) . .
F3 P1 F1 179.5(13) 3 .
F3 P1 F1 90.2(11) . .
F6 P1 F1 90.0(13) . 3
F4 P1 F1 90.1(12) . 3
F3 P1 F1 90.2(11) 3 3
F3 P1 F1 179.5(13) . 3
F1 P1 F1 89.3(18) . 3

loop_
_geom_bond_atom_site_label_1
_geom_bond_atom_site_label_2
_geom_bond_distance
_geom_bond_site_symmetry_2
W1 C10 1.92(3) .
W1 C11 1.97(2) .
W1 C11 1.97(2) 3
W1 N3 2.25(3) .
W1 N1 2.294(15) 3
W1 N1 2.294(15) .
W1 I1 2.876(3) .
O1 C10 1.25(4) .
O2 C11 1.13(3) .
N1 C7 1.49(3) .
N1 C3 1.49(3) .
N1 C1 1.52(3) .
N3 C9 1.55(5) .
N3 C4 1.52(3) 3
N3 C4 1.52(3) .
C1 C1 1.28(5) 3
C1 H1A 0.9700 .
C1 H1AB 0.9700 .
C3 C4 1.43(4) 3
C3 H3A 0.9700 .
C3 H3AB 0.9700 .
C4 C3 1.43(4) 3
C4 H4A 0.9700 .
C4 H4AB 0.9700 .
C7 H7A 0.9600 .
C7 H7B 0.9600 .
C7 H7C 0.9600 .
P1 F6 1.53(3) .
P1 F4 1.55(3) .
P1 F3 1.560(17) 3
P1 F3 1.560(16) .
P1 F1 1.607(19) .
P1 F1 1.607(19) 3

loop_
_geom_torsion_atom_site_label_1
_geom_torsion_atom_site_label_2
_geom_torsion_atom_site_label_3
_geom_torsion_atom_site_label_4
_geom_torsion
_geom_torsion_site_symmetry_1
_geom_torsion_site_symmetry_2
_geom_torsion_site_symmetry_3
_geom_torsion_site_symmetry_4
C7 N1 C1 C1 143.5(13) . . . 3
C3 N1 C1 C1 -104.1(15) . . . 3
W1 N1 C1 C1 18.1(15) . . . 3
C7 N1 C3 C4 -144(3) . . . 3
C1 N1 C3 C4 100(3) . . . 3
W1 N1 C3 C4 -20(3) . . . 3
C9 N3 C4 C3 -147(3) . . . 3
C4 N3 C4 C3 101(3) 3 . . 3
W1 N3 C4 C3 -21(3) . . . 3
